data_7708473
loop_
_publ_author_name
'Li, Na-Na'
'Yang, Ming'
'Xu, Xiao-Jie'
'Dong, Xi-Yan'
'Li, Si'
'Zang, Shuang-Quan'

_publ_section_title
;
 Ensembles from Silver Clusters and Cucurbit[6]urils-contained Linkers
;
_journal_name_full 'Dalton Transactions'
_journal_paper_doi 10.1039/D1DT02505H
_journal_year 2021
_chemical_formula_moiety 'C78 H90 Ag12 N6 O18 S12, 4(H2 O)'
_chemical_formula_sum 'C78 H98 Ag12 N6 O22 S12'
_chemical_formula_weight 3150.78
_space_group_crystal_system monoclinic
_space_group_IT_number 14
_space_group_name_Hall '-P 2yn'
_space_group_name_H-M_alt 'P 1 21/n 1'
_atom_sites_solution_hydrogens mixed
_atom_sites_solution_primary dual
_audit_creation_date 2021-08-27
_audit_creation_method
;
Olex2 1.2
(compiled 2018.05.29 svn.r3508 for OlexSys, GUI svn.r5506)
;
_audit_update_record
;
2021-09-27 deposited with the CCDC.	2021-09-29 downloaded from the CCDC.
;
_cell_angle_alpha 90
_cell_angle_beta 94.1890(10)
_cell_angle_gamma 90
_cell_formula_units_Z 2
_cell_length_a 15.88620(10)
_cell_length_b 12.60960(10)
_cell_length_c 25.3661(2)
_cell_measurement_reflns_used 14409
_cell_measurement_temperature 200.00(10)
_cell_measurement_theta_max 73.4090
_cell_measurement_theta_min 3.5000
_cell_volume 5067.73(7)
_computing_cell_refinement 'CrysAlisPro 1.171.39.27b (Rigaku OD, 2015)'
_computing_data_collection 'CrysAlisPro 1.171.39.27b (Rigaku OD, 2015)'
_computing_data_reduction 'CrysAlisPro 1.171.39.27b (Rigaku OD, 2015)'
_computing_molecular_graphics 'Olex2 (Dolomanov et al., 2009)'
_computing_publication_material 'Olex2 (Dolomanov et al., 2009)'
_computing_structure_refinement 'ShelXL (Sheldrick, 2015)'
_computing_structure_solution 'ShelXT (Sheldrick, 2015)'
_diffrn_ambient_environment N~2~
_diffrn_ambient_temperature 200.00(10)
_diffrn_detector 'CCD plate'
_diffrn_measured_fraction_theta_full 0.992
_diffrn_measured_fraction_theta_max 0.965
_diffrn_measurement_details
;
List of Runs (angles in degrees, time in seconds):

  # Type    Start    End  Width  t~exp~   \w     \q     \k     \f   Frames
#--------------------------------------------------------------------------
  1  \w    -82.00 -39.00   0.50    0.50    --    0.00   0.00   0.00   86
  2  \w     50.00  86.00   0.50    0.50    --    0.00  57.00-120.00   72
  3  \w    -18.00  25.00   0.50    0.50    --    0.00  57.00-120.00   86
  4  \w     20.00  66.00   0.50    0.60    --   97.20 -82.00  30.00   92
  5  \w     75.00 138.00   0.50    0.60    --   97.20  82.00 -30.00  126
  6  \w     33.00 119.00   0.50    0.60    --   97.20 -82.00  90.00  172
  7  \w     74.00 174.00   0.50    0.60    --   97.20  45.00 -60.00  200
  8  \w     38.00 115.00   0.50    0.60    --   97.20 -82.00 -30.00  154
  9  \w     28.00 111.00   0.50    0.60    --   97.20 -61.00  90.00  166
 10  \w     70.00 106.00   0.50    0.60    --   97.20 -82.00  30.00   72
 11  \w     85.00 183.00   0.50    0.60    --   97.20  45.00-150.00  196
;
_diffrn_measurement_device 'four-circle diffractometer'
_diffrn_measurement_device_type 'XtaLAB AFC12 (RINC): Kappa single'
_diffrn_measurement_method '\w scans'
_diffrn_orient_matrix_type 'CrysAlisPro convention (1999,Acta A55,543-557)'
_diffrn_orient_matrix_UB_11 -0.0960799000
_diffrn_orient_matrix_UB_12 0.0158557000
_diffrn_orient_matrix_UB_13 -0.0092839000
_diffrn_orient_matrix_UB_21 -0.0126828000
_diffrn_orient_matrix_UB_22 -0.1211282000
_diffrn_orient_matrix_UB_23 -0.0001923000
_diffrn_orient_matrix_UB_31 -0.0076887000
_diffrn_orient_matrix_UB_32 0.0020796000
_diffrn_orient_matrix_UB_33 0.0601908000
_diffrn_radiation_monochromator graphite
_diffrn_radiation_probe x-ray
_diffrn_radiation_type CuK\a
_diffrn_radiation_wavelength 1.54184
_diffrn_reflns_av_R_equivalents 0.0356
_diffrn_reflns_av_unetI/netI 0.0399
_diffrn_reflns_Laue_measured_fraction_full 0.992
_diffrn_reflns_Laue_measured_fraction_max 0.965
_diffrn_reflns_limit_h_max 19
_diffrn_reflns_limit_h_min -19
_diffrn_reflns_limit_k_max 12
_diffrn_reflns_limit_k_min -15
_diffrn_reflns_limit_l_max 30
_diffrn_reflns_limit_l_min -23
_diffrn_reflns_number 26038
_diffrn_reflns_point_group_measured_fraction_full 0.992
_diffrn_reflns_point_group_measured_fraction_max 0.965
_diffrn_reflns_theta_full 67.684
_diffrn_reflns_theta_max 73.765
_diffrn_reflns_theta_min 3.494
_diffrn_source 'fine-focus sealed X-ray tube'
_diffrn_source_type 'Enhance (Cu) X-ray Source'
_exptl_absorpt_coefficient_mu 21.029
_exptl_absorpt_correction_T_max 1.00000
_exptl_absorpt_correction_T_min 0.64438
_exptl_absorpt_correction_type multi-scan
_exptl_absorpt_process_details
;
CrysAlisPro 1.171.39.27b (Rigaku Oxford Diffraction, 2015)
Empirical absorption correction using spherical harmonics,
 implemented in SCALE3 ABSPACK scaling algorithm.
;
_exptl_crystal_colour colourless
_exptl_crystal_colour_primary colourless
_exptl_crystal_density_diffrn 2.065
_exptl_crystal_description hexagonal
_exptl_crystal_F_000 3080
_exptl_crystal_size_max 0.03
_exptl_crystal_size_mid 0.03
_exptl_crystal_size_min 0.015
_refine_diff_density_max 0.770
_refine_diff_density_min -1.637
_refine_diff_density_rms 0.133
_refine_ls_extinction_method none
_refine_ls_goodness_of_fit_ref 1.048
_refine_ls_hydrogen_treatment constr
_refine_ls_matrix_type full
_refine_ls_number_parameters 825
_refine_ls_number_reflns 9910
_refine_ls_number_restraints 709
_refine_ls_restrained_S_all 1.042
_refine_ls_R_factor_all 0.0360
_refine_ls_R_factor_gt 0.0323
_refine_ls_shift/su_max 0.001
_refine_ls_shift/su_mean 0.000
_refine_ls_structure_factor_coef Fsqd
_refine_ls_weighting_details
;
 w=1/[\s^2^(Fo^2^)+(0.0407P)^2^+4.9308P]
 where P=(Fo^2^+2Fc^2^)/3
;
_refine_ls_weighting_scheme calc
_refine_ls_wR_factor_gt 0.0827
_refine_ls_wR_factor_ref 0.0850
_reflns_Friedel_coverage 0.000
_reflns_number_gt 8865
_reflns_number_total 9910
_reflns_threshold_expression 'I > 2\s(I)'
_cod_data_source_file d1dt02505h2.cif
_cod_data_source_block NC_a
_cod_database_code 7708473
_shelxl_version_number 2013-2
_shelx_space_group_comment
;
The symmetry employed for this shelxl refinement is uniquely defined
by the following loop, which should always be used as a source of
symmetry information in preference to the above space-group names.
They are only intended as comments.
;
_shelx_estimated_absorpt_t_max 0.743
_shelx_estimated_absorpt_t_min 0.571
_reflns_odcompleteness_completeness 99.07
_reflns_odcompleteness_iscentric 1
_reflns_odcompleteness_theta 66.97
_olex2_refinement_description
;
1. Fixed Uiso
 At 1.2 times of:
  All C(H) groups, All C(H,H) groups
 At 1.5 times of:
  All C(H,H,H) groups, All O(H,H) groups
2. Restrained distances
 C8-C4 \\sim C8-C20 \\sim C4-C18 \\sim C25-C18 \\sim C28-C20 \\sim C28-C25
\\sim C49-C4 \\sim C49-C50 ~
 C51-C50 \\sim C51-C52 \\sim C52-C53 \\sim C4-C53
 with sigma of 0.01
 C5-C13 \\sim C5-C32 \\sim C5-C41 \\sim C41-C40 \\sim C39-C32 \\sim C42-C39
\\sim C40-C33 \\sim C33-C30 ~
 C43-C42 \\sim C43-C13 \\sim C30-C13
 with sigma of 0.01
3. Uiso/Uaniso restraints and constraints
O7 \\sim O8 \\sim O9 \\sim O10 \\sim O11 \\sim O12: within 2A with sigma of
0.01 and sigma for terminal atoms of 0.02
C31 \\sim C34 \\sim C35 \\sim C36 \\sim C38 \\sim C44 \\sim C45 \\sim C46 \\sim
C47 \\sim C48: within 2A with sigma of 0.01 and sigma for terminal atoms of 0.02
C39 \\sim C42 \\sim C43: within 2A with sigma of 0.01 and sigma for terminal
atoms of 0.02
C4 \\sim C8 \\sim C18 \\sim C20 \\sim C25 \\sim C28 \\sim C49 \\sim C50 \\sim
C51 \\sim C52 \\sim C53: within 2A with sigma of 0.01 and sigma for terminal
atoms of 0.02
C13 \\sim C30 \\sim C32 \\sim C33 \\sim C39 \\sim C40 \\sim C41 \\sim C42 \\sim
C43: within 2A with sigma of 0.01 and sigma for terminal atoms of 0.02
C10 \\sim C22 \\sim C23 \\sim C24 \\sim C29 \\sim C54 \\sim C55 \\sim C56 \\sim
C57 \\sim C58: within 2A with sigma of 0.01 and sigma for terminal atoms of 0.02
Ag4 \\sim Ag8: within 2A with sigma of 0.01 and sigma for terminal atoms of 0.02
O15 \\sim O16: within 2A with sigma of 0.01 and sigma for terminal atoms of 0.02
O13 \\sim O14: within 2A with sigma of 0.01 and sigma for terminal atoms of 0.02
Uanis(N4) \\sim Ueq: with sigma of 0.01 and sigma for terminal atoms of 0.02
4. Others
 Sof(Ag7)=1-FVAR(1)
 Sof(Ag5)=FVAR(1)
 Sof(Ag8)=1-FVAR(2)
 Sof(Ag4)=FVAR(2)
 Sof(C44)=Sof(H44)=Sof(C45)=Sof(H45)=Sof(C46)=Sof(H46)=Sof(C47)=Sof(H47)=
 Sof(C48)=Sof(H48)=Sof(N4)=1-FVAR(3)
 Sof(C31)=Sof(H31)=Sof(C34)=Sof(H34)=Sof(C35)=Sof(H35)=Sof(C36)=Sof(H36)=
 Sof(C38)=Sof(H38)=Sof(N3)=FVAR(3)
 Sof(C49)=Sof(H49)=Sof(C50)=Sof(H50)=Sof(C51)=Sof(H51)=Sof(C52)=Sof(H52)=
 Sof(C53)=Sof(H53)=1-FVAR(4)
 Sof(C8)=Sof(H8)=Sof(C18)=Sof(H18)=Sof(C20)=Sof(H20)=Sof(C25)=Sof(H25)=
 Sof(C28)=Sof(H28)=FVAR(4)
 Sof(C54)=Sof(H54)=Sof(C55)=Sof(H55)=Sof(C56)=Sof(H56)=Sof(C57)=Sof(H57)=
 Sof(C58)=Sof(H58)=1-FVAR(5)
 Sof(C10)=Sof(H10)=Sof(C22)=Sof(H22)=Sof(C23)=Sof(H23)=Sof(C24)=Sof(H24)=
 Sof(C29)=Sof(H29)=FVAR(5)
 Fixed Sof: H13A(0.5) H13(0.5) C30(0.5) H30(0.5) C32(0.5) H32(0.5) C33(0.5)
 H33(0.5) C39(0.5) H39(0.5) C40(0.5) H40(0.5) C41(0.5) H41(0.5) C42(0.5)
 H42(0.5) C43(0.5) H43(0.5) O7(0.6) O8(0.6) O9(0.6) O10(0.4) O11(0.4) O12(0.4)
 O13(0.75) H13B(0.75) H13C(0.75) O14(0.25) H14D(0.25) H14E(0.25) O15(0.75)
 H15A(0.75) H15B(0.75) O16(0.25) H16A(0.25) H16B(0.25)
5.a Everything fixed:
 O14, H14D, H14E, O16, H16A, H16B
5.b Free rotating group:
 O13(H13B,H13C), O15(H15A,H15B)
5.c Secondary CH2 refined with riding coordinates:
 C2(H2A,H2B), C3(H3A,H3B), C6(H6A,H6B)
5.d Aromatic/amide H refined with riding coordinates:
 C7(H7), C8(H8), C9(H9), C10(H10), C11(H11), C12(H12), C13(H13A), C13(H13),
 C15(H15), C16(H16), C17(H17), C18(H18), C20(H20), C21(H21), C22(H22), C23(H23),
  C24(H24), C25(H25), C26(H26), C27(H27), C28(H28), C29(H29), C30(H30),
 C31(H31), C32(H32), C33(H33), C34(H34), C35(H35), C36(H36), C38(H38), C39(H39),
  C40(H40), C41(H41), C42(H42), C43(H43), C44(H44), C45(H45), C46(H46),
 C47(H47), C48(H48), C49(H49), C50(H50), C51(H51), C52(H52), C53(H53), C54(H54),
  C55(H55), C56(H56), C57(H57), C58(H58)
5.e Idealised Me refined as rotating group:
 C14(H14A,H14B,H14C), C19(H19A,H19B,H19C), C37(H37A,H37B,H37C)
;
_olex2_submission_special_instructions 'No special instructions were received'
_oxdiff_exptl_absorpt_empirical_details
;
Empirical correction (ABSPACK) includes:
- Absorption correction using spherical harmonics
- Frame scaling
;
_oxdiff_exptl_absorpt_empirical_full_max 1.417
_oxdiff_exptl_absorpt_empirical_full_min 0.816

loop_
_space_group_symop_operation_xyz
'x, y, z'
'-x+1/2, y+1/2, -z+1/2'
'-x, -y, -z'
'x-1/2, -y-1/2, z-1/2'

loop_
_atom_site_label
_atom_site_type_symbol
_atom_site_fract_x
_atom_site_fract_y
_atom_site_fract_z
_atom_site_U_iso_or_equiv
_atom_site_adp_type
_atom_site_occupancy
_atom_site_site_symmetry_order
_atom_site_calc_flag
_atom_site_refinement_flags_posn
_atom_site_refinement_flags_adp
_atom_site_refinement_flags_occupancy
_atom_site_disorder_assembly
_atom_site_disorder_group
Ag1 Ag 0.49712(2) 0.54957(2) 0.40352(2) 0.03345(8) Uani 1 1 d . . . . .
Ag2 Ag 0.51894(2) 0.68666(2) 0.49441(2) 0.03366(8) Uani 1 1 d . . . . .
Ag3 Ag 0.35403(2) 0.58474(2) 0.46739(2) 0.03785(8) Uani 1 1 d . . . . .
Ag4 Ag 0.71919(13) 0.6503(3) 0.52633(8) 0.0450(4) Uani 0.77(2) 1 d . U P A 1
Ag5 Ag 0.5104(2) 0.6844(3) 0.62038(16) 0.0495(4) Uani 0.71(3) 1 d . . P A 1
Ag6 Ag 0.69084(3) 0.45497(3) 0.40620(2) 0.06565(12) Uani 1 1 d . . . . .
Ag7 Ag 0.5221(12) 0.6975(14) 0.6133(7) 0.060(2) Uani 0.29(3) 1 d . . P A 2
Ag8 Ag 0.7117(7) 0.6743(15) 0.5267(3) 0.0662(18) Uani 0.23(2) 1 d . U P A 2
C1 C 0.3137(3) 0.8605(3) 0.58746(16) 0.0370(8) Uani 1 1 d . . . . .
C2 C 0.3434(3) 0.8173(3) 0.53711(16) 0.0424(9) Uani 1 1 d . . . . .
H2A H 0.3839 0.8675 0.5228 0.051 Uiso 1 1 calc R . . . .
H2B H 0.2947 0.8096 0.5107 0.051 Uiso 1 1 calc R . . . .
C3 C 0.6527(2) 0.7417(3) 0.39354(15) 0.0376(9) Uani 1 1 d . . . . .
H3A H 0.6304 0.7233 0.3572 0.045 Uiso 1 1 calc R . . . .
H3B H 0.6222 0.8055 0.4047 0.045 Uiso 1 1 calc R . . . .
C4 C 0.2621(2) 0.3927(3) 0.31417(14) 0.0399(9) Uani 1 1 d D U . . .
C5 C 0.7450(3) 0.7663(3) 0.39347(18) 0.0455(10) Uani 1 1 d D . . . .
C6 C 0.3025(3) 0.4842(4) 0.34440(16) 0.0404(9) Uani 1 1 d . . . . .
H6A H 0.2581 0.5329 0.3553 0.048 Uiso 1 1 calc R . . . .
H6B H 0.3387 0.5240 0.3212 0.048 Uiso 1 1 calc R . . . .
C7 C 0.3680(3) 0.9175(4) 0.6216(2) 0.0552(12) Uani 1 1 d . . . . .
H7 H 0.4241 0.9306 0.6128 0.066 Uiso 1 1 calc R . . . .
C8 C 0.1943(5) 0.3432(7) 0.3366(3) 0.0444(15) Uani 0.744(11) 1 d D U P B 1
H8 H 0.1774 0.3673 0.3697 0.053 Uiso 0.744(11) 1 calc R . P B 1
C9 C 0.2321(3) 0.8414(4) 0.6013(2) 0.0530(12) Uani 1 1 d . . . . .
H9 H 0.1940 0.8016 0.5785 0.064 Uiso 1 1 calc R . . . .
C10 C 0.6167(7) 0.8631(10) 0.6777(4) 0.048(2) Uani 0.713(12) 1 d . U P A 1
H10 H 0.6443 0.8601 0.6458 0.057 Uiso 0.713(12) 1 calc R . P A 1
C11 C 0.7792(3) 0.3730(4) 0.3082(2) 0.0542(12) Uani 1 1 d . . . . .
H11 H 0.7219 0.3623 0.2958 0.065 Uiso 1 1 calc R . . . .
C12 C 0.3409(4) 0.9555(5) 0.6685(2) 0.0709(16) Uani 1 1 d . . . . .
H12 H 0.3785 0.9949 0.6919 0.085 Uiso 1 1 calc R . . . .
C13 C 0.7793(3) 0.8510(4) 0.4220(2) 0.0659(14) Uani 1 1 d D U . . .
H13A H 0.7393 0.8902 0.4402 0.079 Uiso 0.5 1 calc R . P C 2
H13 H 0.7486 0.8964 0.4436 0.079 Uiso 0.5 1 calc R . P C 1
C14 C 0.4562(3) 0.8523(4) 0.33898(17) 0.0477(10) Uani 1 1 d . . . . .
H14A H 0.4933 0.9144 0.3385 0.072 Uiso 1 1 calc GR . . . .
H14B H 0.4114 0.8585 0.3105 0.072 Uiso 1 1 calc GR . . . .
H14C H 0.4892 0.7879 0.3338 0.072 Uiso 1 1 calc GR . . . .
C15 C 0.8761(3) 0.4354(5) 0.3711(2) 0.0669(15) Uani 1 1 d . . . . .
H15 H 0.8894 0.4694 0.4041 0.080 Uiso 1 1 calc R . . . .
C16 C 0.2599(4) 0.9368(5) 0.6817(2) 0.0705(17) Uani 1 1 d . . . . .
H16 H 0.2414 0.9632 0.7140 0.085 Uiso 1 1 calc R . . . .
C17 C 0.2066(4) 0.8804(4) 0.6484(3) 0.0711(17) Uani 1 1 d . . . . .
H17 H 0.1506 0.8675 0.6576 0.085 Uiso 1 1 calc R . . . .
C18 C 0.2844(5) 0.3546(7) 0.2658(2) 0.0489(17) Uani 0.744(11) 1 d D U P B 1
H18 H 0.3312 0.3860 0.2505 0.059 Uiso 0.744(11) 1 calc R . P B 1
C19 C 0.5199(4) 0.4973(6) 0.22012(19) 0.0718(17) Uani 1 1 d . . . . .
H19A H 0.5647 0.4624 0.2020 0.108 Uiso 1 1 calc GR . . . .
H19B H 0.5029 0.5626 0.2013 0.108 Uiso 1 1 calc GR . . . .
H19C H 0.4712 0.4497 0.2207 0.108 Uiso 1 1 calc GR . . . .
C20 C 0.1512(4) 0.2590(5) 0.3112(3) 0.0515(17) Uani 0.744(11) 1 d D U P B 1
H20 H 0.1063 0.2248 0.3272 0.062 Uiso 0.744(11) 1 calc R . P B 1
C21 C 0.8413(4) 0.3394(5) 0.2770(2) 0.0722(17) Uani 1 1 d . . . . .
H21 H 0.8268 0.3058 0.2441 0.087 Uiso 1 1 calc R . . . .
C22 C 0.5203(6) 0.7924(8) 0.7303(4) 0.0568(19) Uani 0.713(12) 1 d . U P A 1
H22 H 0.4783 0.7408 0.7360 0.068 Uiso 0.713(12) 1 calc R . P A 1
C23 C 0.6455(6) 0.9319(7) 0.7163(4) 0.0528(18) Uani 0.713(12) 1 d . U P A 1
H23 H 0.6894 0.9807 0.7102 0.063 Uiso 0.713(12) 1 calc R . P A 1
C24 C 0.6102(6) 0.9296(7) 0.7640(5) 0.057(2) Uani 0.713(12) 1 d . U P A 1
H24 H 0.6290 0.9776 0.7913 0.069 Uiso 0.713(12) 1 calc R . P A 1
C25 C 0.2417(5) 0.2731(7) 0.2387(3) 0.0563(19) Uani 0.744(11) 1 d D U P B 1
H25 H 0.2578 0.2503 0.2052 0.068 Uiso 0.744(11) 1 calc R . P B 1
C26 C 0.9228(4) 0.3545(6) 0.2936(3) 0.080(2) Uani 1 1 d . . . . .
H26 H 0.9666 0.3316 0.2726 0.096 Uiso 1 1 calc R . . . .
C27 C 0.9416(4) 0.4033(7) 0.3410(3) 0.085(2) Uani 1 1 d . . . . .
H27 H 0.9987 0.4152 0.3534 0.101 Uiso 1 1 calc R . . . .
C28 C 0.1750(5) 0.2258(6) 0.2619(3) 0.058(2) Uani 0.744(11) 1 d D U P B 1
H28 H 0.1449 0.1699 0.2439 0.069 Uiso 0.744(11) 1 calc R . P B 1
C29 C 0.5481(6) 0.8583(8) 0.7721(3) 0.0629(18) Uani 0.713(12) 1 d . U P A 1
H29 H 0.5244 0.8536 0.8053 0.075 Uiso 0.713(12) 1 calc R . P A 1
C30 C 0.8603(5) 0.8895(12) 0.4291(7) 0.073(3) Uani 0.5 1 d D U P D 2
H30 H 0.8753 0.9533 0.4473 0.087 Uiso 0.5 1 calc R . P D 2
C31 C 0.8936(11) 0.7685(11) 0.5515(7) 0.070(2) Uani 0.624(12) 1 d . U P A 1
H31 H 0.9122 0.7031 0.5378 0.084 Uiso 0.624(12) 1 calc R . P A 1
C32 C 0.7843(6) 0.7134(9) 0.3535(4) 0.064(3) Uani 0.5 1 d D U P D 1
H32 H 0.7529 0.6663 0.3305 0.077 Uiso 0.5 1 calc R . P D 1
C33 C 0.9169(8) 0.8242(10) 0.4066(6) 0.074(3) Uani 0.5 1 d D U P D 2
H33 H 0.9739 0.8463 0.4058 0.089 Uiso 0.5 1 calc R . P D 2
C34 C 0.7841(8) 0.8778(13) 0.5622(7) 0.073(3) Uani 0.624(12) 1 d . U P A 1
H34 H 0.7249 0.8901 0.5584 0.087 Uiso 0.624(12) 1 calc R . P A 1
C35 C 0.9552(7) 0.8412(12) 0.5674(5) 0.077(2) Uani 0.624(12) 1 d . U P A 1
H35 H 1.0138 0.8251 0.5698 0.093 Uiso 0.624(12) 1 calc R . P A 1
C36 C 0.9244(10) 0.9372(11) 0.5791(6) 0.082(3) Uani 0.624(12) 1 d . U P A 1
H36 H 0.9628 0.9923 0.5896 0.099 Uiso 0.624(12) 1 calc R . P A 1
C37 C 0.0624(6) 0.6388(8) 0.4873(4) 0.119(3) Uani 1 1 d . . . . .
H37A H 0.0240 0.5910 0.5042 0.178 Uiso 1 1 calc GR . . . .
H37B H 0.0313 0.6771 0.4584 0.178 Uiso 1 1 calc GR . . . .
H37C H 0.0867 0.6896 0.5134 0.178 Uiso 1 1 calc GR . . . .
C38 C 0.8354(9) 0.9590(10) 0.5763(6) 0.084(3) Uani 0.624(12) 1 d . U P A 1
H38 H 0.8141 1.0273 0.5840 0.101 Uiso 0.624(12) 1 calc R . P A 1
C39 C 0.8694(6) 0.7299(10) 0.3478(5) 0.073(2) Uani 0.5 1 d D U P D 1
H39 H 0.8981 0.6923 0.3220 0.088 Uiso 0.5 1 calc R . P D 1
C40 C 0.8929(6) 0.7278(10) 0.3852(6) 0.080(2) Uani 0.5 1 d D U P D 2
H40 H 0.9348 0.6793 0.3754 0.095 Uiso 0.5 1 calc R . P D 2
C41 C 0.8083(6) 0.7003(10) 0.3777(6) 0.079(3) Uani 0.5 1 d D U P D 2
H41 H 0.7933 0.6345 0.3613 0.094 Uiso 0.5 1 calc R . P D 2
C42 C 0.9108(8) 0.8025(11) 0.3806(5) 0.073(3) Uani 0.5 1 d D U P D 1
H42 H 0.9700 0.8124 0.3798 0.088 Uiso 0.5 1 calc R . P D 1
C43 C 0.8655(5) 0.8609(13) 0.4148(7) 0.073(3) Uani 0.5 1 d D U P D 1
H43 H 0.8958 0.9131 0.4354 0.088 Uiso 0.5 1 calc R . P D 1
C44 C 0.8136(13) 0.873(2) 0.5613(12) 0.073(3) Uani 0.376(12) 1 d . U P A 2
H44 H 0.7583 0.8981 0.5662 0.088 Uiso 0.376(12) 1 calc R . P A 2
C45 C 0.8797(15) 0.9450(16) 0.5768(9) 0.077(3) Uani 0.376(12) 1 d . U P A 2
H45 H 0.8723 1.0150 0.5896 0.093 Uiso 0.376(12) 1 calc R . P A 2
C46 C 0.9602(15) 0.894(2) 0.5701(10) 0.080(3) Uani 0.376(12) 1 d . U P A 2
H46 H 1.0095 0.9362 0.5772 0.096 Uiso 0.376(12) 1 calc R . P A 2
C47 C 0.9714(12) 0.7922(17) 0.5545(10) 0.081(3) Uani 0.376(12) 1 d . U P A 2
H47 H 1.0256 0.7623 0.5511 0.097 Uiso 0.376(12) 1 calc R . P A 2
C48 C 0.8990(19) 0.7370(18) 0.5444(13) 0.070(3) Uani 0.376(12) 1 d . U P A 2
H48 H 0.9050 0.6629 0.5390 0.084 Uiso 0.376(12) 1 calc R . P A 2
C49 C 0.1955(16) 0.327(2) 0.3248(10) 0.050(3) Uani 0.256(11) 1 d D U P B 2
H49 H 0.1704 0.3310 0.3576 0.060 Uiso 0.256(11) 1 calc R . P B 2
C50 C 0.1662(14) 0.2541(18) 0.2865(9) 0.054(2) Uani 0.256(11) 1 d D U P B 2
H50 H 0.1181 0.2108 0.2904 0.064 Uiso 0.256(11) 1 calc R . P B 2
C51 C 0.2123(16) 0.249(2) 0.2422(10) 0.053(3) Uani 0.256(11) 1 d D U P B 2
H51 H 0.1974 0.1934 0.2183 0.064 Uiso 0.256(11) 1 calc R . P B 2
C52 C 0.2773(14) 0.3148(17) 0.2279(8) 0.057(3) Uani 0.256(11) 1 d D U P B 2
H52 H 0.3022 0.3097 0.1950 0.069 Uiso 0.256(11) 1 calc R . P B 2
C53 C 0.3018(15) 0.389(2) 0.2669(6) 0.052(3) Uani 0.256(11) 1 d D U P B 2
H53 H 0.3461 0.4372 0.2612 0.062 Uiso 0.256(11) 1 calc R . P B 2
C54 C 0.602(2) 0.872(3) 0.6897(13) 0.051(3) Uani 0.287(12) 1 d . U P A 2
H54 H 0.6293 0.8922 0.6591 0.061 Uiso 0.287(12) 1 calc R . P A 2
C55 C 0.6259(15) 0.9307(19) 0.7374(12) 0.052(3) Uani 0.287(12) 1 d . U P A 2
H55 H 0.6741 0.9754 0.7405 0.063 Uiso 0.287(12) 1 calc R . P A 2
C56 C 0.5765(17) 0.918(2) 0.7763(10) 0.059(3) Uani 0.287(12) 1 d . U P A 2
H56 H 0.5924 0.9450 0.8105 0.071 Uiso 0.287(12) 1 calc R . P A 2
C57 C 0.5034(17) 0.866(2) 0.7670(9) 0.065(3) Uani 0.287(12) 1 d . U P A 2
H57 H 0.4631 0.8676 0.7929 0.078 Uiso 0.287(12) 1 calc R . P A 2
C58 C 0.4855(16) 0.810(2) 0.7222(10) 0.061(3) Uani 0.287(12) 1 d . U P A 2
H58 H 0.4315 0.7788 0.7154 0.073 Uiso 0.287(12) 1 calc R . P A 2
N1 N 0.7952(2) 0.4198(3) 0.35480(16) 0.0492(9) Uani 1 1 d . . . . .
N2 N 0.5494(2) 0.7985(3) 0.68371(14) 0.0447(8) Uani 1 1 d . . . . .
N3 N 0.8128(14) 0.7805(19) 0.5533(6) 0.044(3) Uani 0.624(12) 1 d . . P A 1
N4 N 0.817(2) 0.776(3) 0.5408(10) 0.040(5) Uani 0.376(12) 1 d . U P A 2
O1 O 0.5753(2) 0.4272(3) 0.31172(13) 0.0536(8) Uani 1 1 d . . . . .
O2 O 0.4815(2) 0.8505(3) 0.44071(11) 0.0499(8) Uani 1 1 d . . . . .
O3 O 0.4897(2) 0.5838(3) 0.30900(11) 0.0545(9) Uani 1 1 d . . . . .
O4 O 0.3557(3) 0.9353(3) 0.40325(15) 0.0679(11) Uani 1 1 d . . . . .
O5 O 0.3680(3) 0.7437(3) 0.40069(14) 0.0691(11) Uani 1 1 d . . . . .
O6 O 0.6325(2) 0.5911(3) 0.28238(14) 0.0661(10) Uani 1 1 d . . . . .
O7 O 0.1695(7) 0.4859(11) 0.5040(4) 0.071(3) Uani 0.6 1 d . U P E 1
O8 O 0.0904(8) 0.5080(10) 0.4183(5) 0.114(4) Uani 0.6 1 d . U P E 1
O9 O 0.2071(4) 0.6261(8) 0.4434(4) 0.081(2) Uani 0.6 1 d . U P E 1
O10 O 0.2089(8) 0.6293(14) 0.4818(7) 0.103(4) Uani 0.4 1 d . U P E 2
O11 O 0.1276(10) 0.5582(16) 0.4064(6) 0.107(4) Uani 0.4 1 d . U P E 2
O12 O 0.1456(13) 0.4662(18) 0.4841(8) 0.103(5) Uani 0.4 1 d . U P E 2
O13 O 0.5743(4) 0.8906(5) 0.5386(2) 0.0776(15) Uani 0.75 1 d . U P F 1
H13B H 0.5767 0.9507 0.5556 0.116 Uiso 0.75 1 d G . P F 1
H13C H 0.5497 0.9059 0.5079 0.116 Uiso 0.75 1 d G . P F 1
O14 O 0.5965 0.8888 0.5201 0.066 Uani 0.25 1 d . U P G 2
H14D H 0.5481 0.8950 0.5020 0.098 Uiso 0.25 1 d . . P H 2
H14E H 0.5913 0.9083 0.5526 0.098 Uiso 0.25 1 d . . P I 2
O15 O 0.1703(5) 0.8046(7) 0.3808(4) 0.114(2) Uani 0.75 1 d . U P J 1
H15A H 0.1545 0.7512 0.3994 0.171 Uiso 0.75 1 d G . P J 1
H15B H 0.2238 0.8167 0.3883 0.171 Uiso 0.75 1 d G . P J 1
O16 O 0.1828 0.8314 0.4132 0.118 Uani 0.25 1 d . U P K 2
H16A H 0.1808 0.7626 0.4155 0.177 Uiso 0.25 1 d . . P L 2
H16B H 0.2274 0.8547 0.4316 0.177 Uiso 0.25 1 d . . P M 2
S1 S 0.63299(5) 0.62989(7) 0.43876(3) 0.02876(17) Uani 1 1 d . . . . .
S2 S 0.36717(5) 0.43809(7) 0.40386(3) 0.02863(17) Uani 1 1 d . . . . .
S3 S 0.39522(6) 0.68627(7) 0.54846(3) 0.03201(19) Uani 1 1 d . . . . .
S4 S 0.55732(6) 0.52830(9) 0.28548(4) 0.0386(2) Uani 1 1 d . . . . .
S5 S 0.41103(7) 0.84557(9) 0.40026(4) 0.0422(2) Uani 1 1 d . . . . .
S6 S 0.14040(7) 0.56775(12) 0.46289(5) 0.0589(3) Uani 1 1 d . . . . .

loop_
_atom_site_aniso_label
_atom_site_aniso_U_11
_atom_site_aniso_U_22
_atom_site_aniso_U_33
_atom_site_aniso_U_23
_atom_site_aniso_U_13
_atom_site_aniso_U_12
Ag1 0.02990(14) 0.04023(16) 0.03091(14) -0.00619(11) 0.00694(10) -0.00832(11)
Ag2 0.03184(14) 0.04023(16) 0.02958(14) -0.00204(10) 0.00685(10) 0.00025(11)
Ag3 0.03210(14) 0.04293(17) 0.03942(16) -0.01371(12) 0.00880(11) -0.00600(11)
Ag4 0.0408(5) 0.0509(8) 0.0421(5) 0.0101(5) -0.0047(4) -0.0137(5)
Ag5 0.0611(6) 0.0413(7) 0.0455(9) -0.0117(5) -0.0005(6) 0.0017(8)
Ag6 0.0687(2) 0.0547(2) 0.0793(3) 0.01092(19) 0.0451(2) 0.01390(18)
Ag7 0.070(3) 0.065(3) 0.042(3) -0.024(2) -0.016(2) 0.029(2)
Ag8 0.068(3) 0.062(4) 0.064(2) 0.030(2) -0.0294(19) -0.036(2)
C1 0.042(2) 0.0276(19) 0.043(2) -0.0036(16) 0.0145(17) 0.0041(16)
C2 0.052(2) 0.039(2) 0.037(2) -0.0009(17) 0.0078(18) 0.0094(19)
C3 0.038(2) 0.040(2) 0.036(2) 0.0068(17) 0.0071(16) -0.0054(17)
C4 0.0399(19) 0.045(2) 0.0325(18) -0.0031(16) -0.0144(15) 0.0113(17)
C5 0.041(2) 0.035(2) 0.064(3) 0.016(2) 0.020(2) -0.0023(18)
C6 0.042(2) 0.041(2) 0.036(2) 0.0082(17) -0.0114(16) -0.0040(18)
C7 0.051(3) 0.057(3) 0.060(3) -0.021(2) 0.017(2) -0.006(2)
C8 0.043(3) 0.042(3) 0.046(4) -0.010(3) -0.011(3) 0.000(3)
C9 0.040(2) 0.037(2) 0.084(4) -0.010(2) 0.022(2) -0.0032(19)
C10 0.042(4) 0.044(4) 0.057(5) 0.006(4) 0.000(3) 0.000(3)
C11 0.052(3) 0.058(3) 0.053(3) 0.002(2) 0.008(2) 0.005(2)
C12 0.087(4) 0.072(4) 0.055(3) -0.031(3) 0.017(3) 0.002(3)
C13 0.052(3) 0.061(3) 0.083(4) 0.020(3) -0.003(2) -0.019(2)
C14 0.049(2) 0.059(3) 0.034(2) 0.0021(19) 0.0009(18) 0.004(2)
C15 0.050(3) 0.090(4) 0.061(3) 0.005(3) 0.010(2) 0.001(3)
C16 0.096(4) 0.061(3) 0.060(3) -0.011(3) 0.040(3) 0.012(3)
C17 0.066(3) 0.046(3) 0.109(5) -0.004(3) 0.059(3) 0.001(3)
C18 0.048(3) 0.057(4) 0.039(3) -0.007(3) -0.010(2) 0.014(3)
C19 0.076(4) 0.108(5) 0.032(2) -0.014(3) 0.011(2) -0.005(4)
C20 0.047(3) 0.052(3) 0.052(4) -0.010(3) -0.017(3) -0.003(3)
C21 0.092(5) 0.076(4) 0.051(3) 0.002(3) 0.023(3) 0.023(3)
C22 0.044(4) 0.064(4) 0.062(4) -0.023(3) 0.007(3) -0.007(4)
C23 0.046(3) 0.046(3) 0.065(4) -0.003(3) -0.006(3) -0.008(3)
C24 0.047(4) 0.056(3) 0.069(4) -0.025(3) -0.003(4) -0.007(3)
C25 0.054(4) 0.059(4) 0.053(3) -0.014(3) -0.014(3) 0.013(3)
C26 0.077(4) 0.097(5) 0.070(4) 0.031(4) 0.041(3) 0.037(4)
C27 0.041(3) 0.127(6) 0.088(5) 0.037(4) 0.020(3) 0.015(3)
C28 0.058(4) 0.056(3) 0.055(4) -0.019(3) -0.018(3) 0.014(3)
C29 0.047(4) 0.076(4) 0.066(3) -0.027(3) 0.008(3) -0.011(4)
C30 0.055(4) 0.063(5) 0.099(6) 0.021(5) -0.007(4) -0.028(4)
C31 0.047(4) 0.059(6) 0.105(5) -0.021(5) 0.010(4) -0.007(5)
C32 0.036(4) 0.064(5) 0.096(6) 0.023(5) 0.026(4) 0.007(4)
C33 0.049(4) 0.070(5) 0.104(6) 0.020(5) 0.009(5) -0.022(4)
C34 0.055(6) 0.058(4) 0.107(5) -0.016(4) 0.019(6) -0.002(5)
C35 0.055(4) 0.062(5) 0.115(5) -0.027(5) 0.013(4) -0.009(5)
C36 0.063(5) 0.065(5) 0.120(5) -0.022(4) 0.015(5) -0.015(5)
C37 0.103(6) 0.120(8) 0.140(8) 0.003(6) 0.062(5) 0.026(6)
C38 0.065(5) 0.064(4) 0.125(5) -0.021(4) 0.021(5) -0.004(5)
C39 0.045(4) 0.076(5) 0.101(6) 0.025(5) 0.031(4) 0.007(4)
C40 0.047(4) 0.080(4) 0.114(6) 0.008(5) 0.023(4) -0.004(4)
C41 0.048(5) 0.073(5) 0.118(7) -0.001(6) 0.033(5) 0.005(4)
C42 0.044(4) 0.073(5) 0.104(6) 0.028(5) 0.014(4) -0.013(4)
C43 0.052(4) 0.067(5) 0.100(6) 0.019(5) 0.002(4) -0.023(4)
C44 0.055(6) 0.058(5) 0.107(5) -0.016(5) 0.016(6) -0.008(6)
C45 0.053(5) 0.062(5) 0.118(5) -0.020(4) 0.015(5) -0.005(6)
C46 0.059(5) 0.060(6) 0.121(5) -0.014(6) 0.009(5) -0.010(6)
C47 0.059(5) 0.062(7) 0.122(6) -0.007(6) 0.009(5) -0.008(6)
C48 0.044(5) 0.054(7) 0.112(7) -0.006(7) 0.011(5) -0.010(7)
C49 0.049(5) 0.046(5) 0.050(6) -0.010(5) -0.023(5) 0.002(5)
C50 0.053(4) 0.052(4) 0.052(5) -0.014(4) -0.016(5) 0.008(4)
C51 0.053(5) 0.054(5) 0.051(5) -0.015(5) -0.013(5) 0.012(5)
C52 0.058(6) 0.058(6) 0.052(5) -0.011(5) -0.018(5) 0.015(5)
C53 0.054(5) 0.054(6) 0.044(5) -0.011(5) -0.020(5) 0.018(5)
C54 0.043(6) 0.051(5) 0.058(6) -0.006(5) -0.001(5) -0.001(5)
C55 0.043(5) 0.052(4) 0.061(5) -0.014(5) -0.001(5) -0.006(4)
C56 0.051(5) 0.060(5) 0.064(5) -0.021(5) -0.002(5) -0.007(5)
C57 0.052(5) 0.074(5) 0.067(5) -0.025(5) 0.001(5) -0.003(5)
C58 0.049(6) 0.074(6) 0.060(6) -0.025(5) 0.009(6) -0.003(6)
N1 0.045(2) 0.054(2) 0.051(2) 0.0087(18) 0.0215(17) 0.0102(17)
N2 0.054(2) 0.0344(19) 0.045(2) -0.0068(15) -0.0038(16) -0.0012(16)
N3 0.041(5) 0.065(6) 0.028(7) -0.005(5) 0.005(5) -0.006(4)
N4 0.042(7) 0.045(7) 0.033(10) 0.001(7) 0.015(7) -0.017(5)
O1 0.063(2) 0.0454(18) 0.0536(19) 0.0012(15) 0.0143(15) 0.0006(15)
O2 0.0599(19) 0.054(2) 0.0354(15) 0.0000(13) -0.0011(13) 0.0020(15)
O3 0.063(2) 0.071(2) 0.0307(15) 0.0067(14) 0.0132(13) 0.0203(17)
O4 0.071(2) 0.073(3) 0.062(2) 0.0158(19) 0.0178(18) 0.030(2)
O5 0.083(3) 0.062(2) 0.060(2) 0.0239(18) -0.0092(19) -0.028(2)
O6 0.072(2) 0.070(3) 0.059(2) -0.0125(18) 0.0284(18) -0.031(2)
O7 0.067(5) 0.085(6) 0.060(5) 0.006(4) 0.003(4) 0.016(5)
O8 0.124(8) 0.109(8) 0.104(7) -0.018(6) -0.030(6) -0.013(6)
O9 0.034(3) 0.106(5) 0.103(6) 0.033(5) 0.010(4) 0.008(3)
O10 0.054(5) 0.108(8) 0.145(9) -0.021(9) -0.002(7) 0.001(5)
O11 0.093(9) 0.161(12) 0.067(7) -0.040(8) 0.015(6) 0.008(8)
O12 0.100(11) 0.079(9) 0.132(13) 0.027(10) 0.024(9) 0.027(8)
O13 0.098(4) 0.062(3) 0.069(3) 0.000(3) -0.023(3) -0.007(3)
O14 0.086 0.052 0.059 -0.012 0.000 0.006
O15 0.097(5) 0.111(6) 0.135(6) 0.024(4) 0.014(4) 0.021(4)
O16 0.096 0.117 0.142 0.020 0.011 0.024
S1 0.0247(4) 0.0327(4) 0.0294(4) 0.0016(3) 0.0051(3) -0.0044(3)
S2 0.0290(4) 0.0307(4) 0.0256(4) -0.0007(3) -0.0021(3) -0.0042(3)
S3 0.0399(5) 0.0297(4) 0.0275(4) -0.0038(3) 0.0094(3) 0.0041(4)
S4 0.0452(5) 0.0449(5) 0.0271(4) -0.0030(4) 0.0114(4) -0.0064(4)
S5 0.0444(5) 0.0435(6) 0.0389(5) 0.0082(4) 0.0033(4) 0.0022(4)
S6 0.0323(5) 0.0783(9) 0.0671(8) 0.0058(7) 0.0101(5) 0.0131(5)

loop_
_atom_type_symbol
_atom_type_description
_atom_type_scat_dispersion_real
_atom_type_scat_dispersion_imag
_atom_type_scat_source
C C 0.0181 0.0091 'International Tables Vol C Tables 4.2.6.8 and 6.1.1.4'
H H 0.0000 0.0000 'International Tables Vol C Tables 4.2.6.8 and 6.1.1.4'
Ag Ag 0.1306 4.2820 'International Tables Vol C Tables 4.2.6.8 and 6.1.1.4'
N N 0.0311 0.0180 'International Tables Vol C Tables 4.2.6.8 and 6.1.1.4'
O O 0.0492 0.0322 'International Tables Vol C Tables 4.2.6.8 and 6.1.1.4'
S S 0.3331 0.5567 'International Tables Vol C Tables 4.2.6.8 and 6.1.1.4'

loop_
_geom_angle_atom_site_label_1
_geom_angle_atom_site_label_2
_geom_angle_atom_site_label_3
_geom_angle
_geom_angle_site_symmetry_1
_geom_angle_site_symmetry_3
_geom_angle_publ_flag
Ag2 Ag1 Ag3 61.194(9) . . ?
Ag2 Ag1 Ag5 138.51(8) . 3_666 ?
Ag2 Ag1 Ag6 98.221(12) . . ?
Ag2 Ag1 Ag7 134.8(3) . 3_666 ?
Ag3 Ag1 Ag5 103.85(8) . 3_666 ?
Ag3 Ag1 Ag6 143.799(14) . . ?
Ag3 Ag1 Ag7 98.8(5) . 3_666 ?
Ag5 Ag1 Ag6 70.91(7) 3_666 . ?
Ag7 Ag1 Ag6 74.1(3) 3_666 . ?
O3 Ag1 Ag2 132.60(9) . . ?
O3 Ag1 Ag3 122.47(8) . . ?
O3 Ag1 Ag5 88.68(12) . 3_666 ?
O3 Ag1 Ag6 93.57(8) . . ?
O3 Ag1 Ag7 92.6(4) . 3_666 ?
O3 Ag1 S1 105.07(9) . . ?
O3 Ag1 S2 97.06(9) . . ?
S1 Ag1 Ag2 54.44(2) . . ?
S1 Ag1 Ag3 115.38(2) . . ?
S1 Ag1 Ag5 119.41(7) . 3_666 ?
S1 Ag1 Ag6 49.94(2) . . ?
S1 Ag1 Ag7 121.5(2) . 3_666 ?
S1 Ag1 S2 157.28(3) . . ?
S2 Ag1 Ag2 112.70(2) . . ?
S2 Ag1 Ag3 53.60(2) . . ?
S2 Ag1 Ag5 55.18(8) . 3_666 ?
S2 Ag1 Ag6 124.53(2) . . ?
S2 Ag1 Ag7 51.2(4) . 3_666 ?
Ag1 Ag2 Ag3 60.034(9) . . ?
Ag1 Ag2 Ag4 99.95(5) . . ?
Ag1 Ag2 Ag5 141.25(6) . . ?
Ag1 Ag2 Ag7 145.0(4) . . ?
Ag1 Ag2 Ag8 103.8(3) . . ?
Ag3 Ag2 Ag4 146.12(6) . . ?
Ag3 Ag2 Ag5 97.23(6) . . ?
Ag3 Ag2 Ag7 101.6(5) . . ?
Ag3 Ag2 Ag8 151.3(3) . . ?
Ag5 Ag2 Ag4 82.11(7) . . ?
Ag7 Ag2 Ag8 78.2(4) . . ?
O2 Ag2 Ag1 92.84(7) . . ?
O2 Ag2 Ag3 93.50(8) . . ?
O2 Ag2 Ag4 115.91(10) . . ?
O2 Ag2 Ag5 121.33(10) . . ?
O2 Ag2 Ag7 119.3(3) . . ?
O2 Ag2 Ag8 111.8(3) . . ?
S1 Ag2 Ag1 54.71(2) . . ?
S1 Ag2 Ag3 114.49(2) . . ?
S1 Ag2 Ag4 50.25(4) . . ?
S1 Ag2 Ag5 130.51(7) . . ?
S1 Ag2 Ag7 128.5(3) . . ?
S1 Ag2 Ag8 52.5(2) . . ?
S1 Ag2 O2 94.71(8) . . ?
S3 Ag2 Ag1 112.80(2) . . ?
S3 Ag2 Ag3 53.23(2) . . ?
S3 Ag2 Ag4 131.46(4) . . ?
S3 Ag2 Ag5 49.89(7) . . ?
S3 Ag2 Ag7 53.3(4) . . ?
S3 Ag2 Ag8 131.20(17) . . ?
S3 Ag2 O2 97.78(8) . . ?
S3 Ag2 S1 162.90(3) . . ?
Ag1 Ag3 Ag2 58.772(9) . . ?
Ag1 Ag3 Ag4 100.83(4) . 3_666 ?
Ag1 Ag3 Ag6 137.061(14) . 3_666 ?
Ag2 Ag3 Ag4 135.46(5) . 3_666 ?
Ag2 Ag3 Ag6 95.132(12) . 3_666 ?
Ag4 Ag3 Ag6 73.24(4) 3_666 3_666 ?
O9 Ag3 Ag1 131.9(2) . . ?
O9 Ag3 Ag2 141.8(2) . . ?
O9 Ag3 Ag4 82.2(2) . 3_666 ?
O9 Ag3 Ag6 90.2(2) . 3_666 ?
O9 Ag3 S2 97.1(3) . . ?
O9 Ag3 S3 106.8(2) . . ?
O10 Ag3 Ag1 154.9(4) . . ?
O10 Ag3 Ag2 134.5(4) . . ?
O10 Ag3 Ag6 67.8(4) . 3_666 ?
O10 Ag3 S2 113.4(4) . . ?
O10 Ag3 S3 87.2(4) . . ?
S2 Ag3 Ag1 54.44(2) . . ?
S2 Ag3 Ag2 111.17(2) . . ?
S2 Ag3 Ag4 52.14(4) . 3_666 ?
S2 Ag3 Ag6 122.86(2) . 3_666 ?
S3 Ag3 Ag1 111.78(2) . . ?
S3 Ag3 Ag2 53.46(2) . . ?
S3 Ag3 Ag4 121.00(4) . 3_666 ?
S3 Ag3 Ag6 49.22(2) . 3_666 ?
S3 Ag3 S2 154.27(3) . . ?
Ag3 Ag4 Ag2 77.89(5) 3_666 . ?
N3 Ag4 Ag2 125.1(6) . . ?
N3 Ag4 Ag3 152.0(6) . 3_666 ?
N3 Ag4 S1 129.3(5) . . ?
N3 Ag4 S2 118.3(4) . 3_666 ?
S1 Ag4 Ag2 48.81(5) . . ?
S1 Ag4 Ag3 76.94(7) . 3_666 ?
S1 Ag4 S2 106.13(8) . 3_666 ?
S2 Ag4 Ag2 70.83(5) 3_666 . ?
S2 Ag4 Ag3 49.35(6) 3_666 3_666 ?
Ag1 Ag5 Ag2 79.18(10) 3_666 . ?
N2 Ag5 Ag1 142.03(18) . 3_666 ?
N2 Ag5 Ag2 133.44(17) . . ?
N2 Ag5 S2 112.61(17) . 3_666 ?
N2 Ag5 S3 132.7(2) . . ?
S2 Ag5 Ag1 52.28(7) 3_666 3_666 ?
S2 Ag5 Ag2 71.46(10) 3_666 . ?
S3 Ag5 Ag1 81.12(10) . 3_666 ?
S3 Ag5 Ag2 49.60(7) . . ?
S3 Ag5 S2 110.86(15) . 3_666 ?
Ag1 Ag6 Ag3 79.132(10) . 3_666 ?
N1 Ag6 Ag1 142.53(10) . . ?
N1 Ag6 Ag3 138.16(10) . 3_666 ?
N1 Ag6 S1 131.54(11) . . ?
N1 Ag6 S3 124.58(11) . 3_666 ?
S1 Ag6 Ag1 48.37(2) . . ?
S1 Ag6 Ag3 73.40(2) . 3_666 ?
S1 Ag6 S3 103.80(3) . 3_666 ?
S3 Ag6 Ag1 74.54(2) 3_666 . ?
S3 Ag6 Ag3 46.74(2) 3_666 3_666 ?
Ag2 Ag7 Ag1 80.0(2) . 3_666 ?
N2 Ag7 Ag1 133.6(9) . 3_666 ?
N2 Ag7 Ag2 145.3(11) . . ?
N2 Ag7 S2 115.7(4) . 3_666 ?
N2 Ag7 S3 131.5(5) . . ?
S2 Ag7 Ag1 50.7(3) 3_666 3_666 ?
S2 Ag7 Ag2 75.9(4) 3_666 . ?
S3 Ag7 Ag1 77.9(4) . 3_666 ?
S3 Ag7 Ag2 52.3(2) . . ?
S3 Ag7 S2 112.7(3) . 3_666 ?
N4 Ag8 Ag2 139.9(14) . . ?
N4 Ag8 S1 127.9(8) . . ?
N4 Ag8 S2 128.2(8) . 3_666 ?
S1 Ag8 Ag2 50.84(18) . . ?
S1 Ag8 S2 103.9(3) . 3_666 ?
S2 Ag8 Ag2 72.4(2) 3_666 . ?
C7 C1 C2 120.3(4) . . ?
C7 C1 C9 118.9(4) . . ?
C9 C1 C2 120.8(4) . . ?
C1 C2 S3 110.8(3) . . ?
C5 C3 S1 111.5(3) . . ?
C8 C4 C6 116.6(4) . . ?
C18 C4 C6 126.1(5) . . ?
C18 C4 C8 117.3(5) . . ?
C49 C4 C6 131.7(10) . . ?
C49 C4 C53 123.0(13) . . ?
C53 C4 C6 105.1(10) . . ?
C13 C5 C3 120.5(4) . . ?
C13 C5 C32 124.8(6) . . ?
C13 C5 C41 110.5(7) . . ?
C32 C5 C3 113.0(5) . . ?
C41 C5 C3 127.2(6) . . ?
C4 C6 S2 111.4(3) . . ?
C1 C7 C12 120.2(5) . . ?
C20 C8 C4 121.2(6) . . ?
C17 C9 C1 119.7(5) . . ?
C23 C10 N2 121.8(8) . . ?
N1 C11 C21 123.3(5) . . ?
C16 C12 C7 120.4(6) . . ?
C5 C13 C43 110.6(7) . . ?
C30 C13 C5 132.1(8) . . ?
N1 C15 C27 121.8(6) . . ?
C17 C16 C12 119.5(5) . . ?
C16 C17 C9 121.2(5) . . ?
C25 C18 C4 123.2(7) . . ?
C8 C20 C28 119.1(7) . . ?
C26 C21 C11 119.4(6) . . ?
N2 C22 C29 122.7(8) . . ?
C10 C23 C24 118.9(8) . . ?
C29 C24 C23 119.6(8) . . ?
C28 C25 C18 118.1(7) . . ?
C21 C26 C27 118.8(5) . . ?
C26 C27 C15 119.3(6) . . ?
C25 C28 C20 121.1(7) . . ?
C24 C29 C22 118.2(8) . . ?
C33 C30 C13 111.7(11) . . ?
N3 C31 C35 126.5(15) . . ?
C39 C32 C5 119.7(9) . . ?
C30 C33 C40 121.6(12) . . ?
N3 C34 C38 122.6(14) . . ?
C36 C35 C31 113.6(13) . . ?
C35 C36 C38 122.2(11) . . ?
C34 C38 C36 116.4(11) . . ?
C42 C39 C32 117.6(11) . . ?
C33 C40 C41 120.9(11) . . ?
C5 C41 C40 121.6(11) . . ?
C39 C42 C43 119.3(11) . . ?
C42 C43 C13 126.5(11) . . ?
N4 C44 C45 130(2) . . ?
C44 C45 C46 109.1(19) . . ?
C47 C46 C45 126(2) . . ?
C48 C47 C46 114.5(19) . . ?
C47 C48 N4 128(2) . . ?
C4 C49 C50 118.8(17) . . ?
C51 C50 C49 115(2) . . ?
C50 C51 C52 129(2) . . ?
C51 C52 C53 113(2) . . ?
C52 C53 C4 120.8(17) . . ?
N2 C54 C55 128(3) . . ?
C56 C55 C54 115(2) . . ?
C55 C56 C57 119(2) . . ?
C56 C57 C58 122(2) . . ?
C57 C58 N2 120(2) . . ?
C11 N1 Ag6 120.4(3) . . ?
C11 N1 C15 117.3(4) . . ?
C15 N1 Ag6 122.0(4) . . ?
C10 N2 Ag5 119.3(5) . . ?
C22 N2 Ag5 121.4(5) . . ?
C22 N2 C10 118.1(6) . . ?
C54 N2 Ag7 128.0(15) . . ?
C54 N2 C58 109.4(16) . . ?
C58 N2 Ag7 119.4(12) . . ?
C31 N3 Ag4 122.0(15) . . ?
C31 N3 C34 117.7(19) . . ?
C34 N3 Ag4 119.2(14) . . ?
C44 N4 Ag8 124(3) . . ?
C44 N4 C48 111(3) . . ?
C48 N4 Ag8 122(2) . . ?
S5 O2 Ag2 118.8(2) . . ?
S4 O3 Ag1 109.71(17) . . ?
S6 O9 Ag3 122.3(5) . . ?
S6 O10 Ag3 123.1(9) . . ?
Ag1 S1 Ag4 138.95(6) . . ?
Ag1 S1 Ag6 81.68(3) . . ?
Ag1 S1 Ag8 139.75(18) . . ?
Ag2 S1 Ag1 70.85(2) . . ?
Ag2 S1 Ag4 80.94(5) . . ?
Ag2 S1 Ag6 136.80(4) . . ?
Ag2 S1 Ag8 76.7(3) . . ?
Ag4 S1 Ag6 100.80(8) . . ?
Ag8 S1 Ag6 108.0(5) . . ?
C3 S1 Ag1 105.52(13) . . ?
C3 S1 Ag2 107.15(14) . . ?
C3 S1 Ag4 111.04(15) . . ?
C3 S1 Ag6 112.06(14) . . ?
C3 S1 Ag8 106.3(3) . . ?
Ag1 S2 Ag4 136.79(6) . 3_666 ?
Ag1 S2 Ag5 72.53(8) . 3_666 ?
Ag1 S2 Ag7 78.1(6) . 3_666 ?
Ag1 S2 Ag8 137.32(18) . 3_666 ?
Ag3 S2 Ag1 71.97(2) . . ?
Ag3 S2 Ag4 78.51(7) . 3_666 ?
Ag3 S2 Ag5 134.50(9) . 3_666 ?
Ag3 S2 Ag7 135.7(2) . 3_666 ?
Ag3 S2 Ag8 84.3(4) . 3_666 ?
Ag4 S2 Ag5 110.63(11) 3_666 3_666 ?
Ag7 S2 Ag8 97.0(8) 3_666 3_666 ?
C6 S2 Ag1 103.28(14) . . ?
C6 S2 Ag3 103.15(15) . . ?
C6 S2 Ag4 113.82(15) . 3_666 ?
C6 S2 Ag5 111.98(18) . 3_666 ?
C6 S2 Ag7 115.2(3) . 3_666 ?
C6 S2 Ag8 116.6(3) . 3_666 ?
Ag2 S3 Ag5 80.51(10) . . ?
Ag2 S3 Ag6 135.99(4) . 3_666 ?
Ag2 S3 Ag7 74.4(6) . . ?
Ag3 S3 Ag2 73.32(2) . . ?
Ag3 S3 Ag5 137.87(10) . . ?
Ag3 S3 Ag6 84.04(3) . 3_666 ?
Ag3 S3 Ag7 136.5(2) . . ?
Ag5 S3 Ag6 92.98(9) . 3_666 ?
Ag7 S3 Ag6 100.0(7) . 3_666 ?
C2 S3 Ag2 105.83(14) . . ?
C2 S3 Ag3 104.15(14) . . ?
C2 S3 Ag5 114.56(17) . . ?
C2 S3 Ag6 116.20(15) . 3_666 ?
C2 S3 Ag7 112.1(4) . . ?
O1 S4 C19 106.1(3) . . ?
O3 S4 C19 106.6(2) . . ?
O3 S4 O1 111.2(2) . . ?
O6 S4 C19 107.1(3) . . ?
O6 S4 O1 111.7(2) . . ?
O6 S4 O3 113.6(2) . . ?
O2 S5 C14 106.0(2) . . ?
O4 S5 C14 107.4(2) . . ?
O4 S5 O2 111.6(2) . . ?
O4 S5 O5 113.9(3) . . ?
O5 S5 C14 105.7(2) . . ?
O5 S5 O2 111.6(2) . . ?
O7 S6 C37 107.8(6) . . ?
O7 S6 O8 106.8(6) . . ?
O8 S6 C37 100.2(6) . . ?
O9 S6 C37 116.4(5) . . ?
O9 S6 O7 113.4(5) . . ?
O9 S6 O8 111.2(6) . . ?
O10 S6 C37 98.9(7) . . ?
O10 S6 O11 116.1(10) . . ?
O11 S6 C37 110.9(8) . . ?
O12 S6 C37 111.9(10) . . ?
O12 S6 O10 110.9(11) . . ?
O12 S6 O11 108.0(12) . . ?

loop_
_geom_bond_atom_site_label_1
_geom_bond_atom_site_label_2
_geom_bond_distance
_geom_bond_site_symmetry_2
_geom_bond_publ_flag
Ag1 Ag2 2.8822(4) . ?
Ag1 Ag3 2.9200(4) . ?
Ag1 Ag5 3.012(4) 3_666 ?
Ag1 Ag6 3.2967(5) . ?
Ag1 Ag7 3.156(18) 3_666 ?
Ag1 O3 2.430(3) . ?
Ag1 S1 2.4904(9) . ?
Ag1 S2 2.4980(9) . ?
Ag2 Ag3 2.9534(4) . ?
Ag2 Ag4 3.257(2) . ?
Ag2 Ag5 3.208(4) . ?
Ag2 Ag7 3.016(17) . ?
Ag2 Ag8 3.115(12) . ?
Ag2 O2 2.522(3) . ?
Ag2 S1 2.4822(9) . ?
Ag2 S3 2.4771(9) . ?
Ag3 Ag4 3.192(3) 3_666 ?
Ag3 Ag6 3.3728(5) 3_666 ?
Ag3 O9 2.425(7) . ?
Ag3 O10 2.426(14) . ?
Ag3 S2 2.4715(9) . ?
Ag3 S3 2.4697(9) . ?
Ag4 Ag3 3.192(3) 3_666 ?
Ag4 N3 2.29(2) . ?
Ag4 S1 2.536(2) . ?
Ag4 S2 2.572(2) 3_666 ?
Ag5 Ag1 3.012(4) 3_666 ?
Ag5 N2 2.211(5) . ?
Ag5 S2 2.592(4) 3_666 ?
Ag5 S3 2.488(4) . ?
Ag6 Ag3 3.3727(5) 3_666 ?
Ag6 N1 2.227(4) . ?
Ag6 S1 2.5501(10) . ?
Ag6 S3 2.5679(10) 3_666 ?
Ag7 Ag1 3.156(18) 3_666 ?
Ag7 N2 2.210(9) . ?
Ag7 S2 2.513(10) 3_666 ?
Ag7 S3 2.511(9) . ?
Ag8 N4 2.12(3) . ?
Ag8 S1 2.539(9) . ?
Ag8 S2 2.646(8) 3_666 ?
C1 C2 1.496(5) . ?
C1 C7 1.378(6) . ?
C1 C9 1.389(6) . ?
C2 S3 1.859(4) . ?
C3 C5 1.500(5) . ?
C3 S1 1.859(4) . ?
C4 C6 1.503(6) . ?
C4 C8 1.401(6) . ?
C4 C18 1.388(6) . ?
C4 C49 1.387(8) . ?
C4 C53 1.397(8) . ?
C5 C13 1.379(5) . ?
C5 C32 1.398(7) . ?
C5 C41 1.387(7) . ?
C6 S2 1.855(4) . ?
C7 C12 1.381(7) . ?
C8 C20 1.394(6) . ?
C9 C17 1.379(7) . ?
C10 C23 1.361(14) . ?
C10 N2 1.361(13) . ?
C11 C21 1.378(7) . ?
C11 N1 1.329(7) . ?
C12 C16 1.374(9) . ?
C13 C30 1.375(7) . ?
C13 C43 1.401(7) . ?
C14 S5 1.761(4) . ?
C15 C27 1.395(8) . ?
C15 N1 1.335(7) . ?
C16 C17 1.353(9) . ?
C18 C25 1.385(6) . ?
C19 S4 1.764(5) . ?
C20 C28 1.397(6) . ?
C21 C26 1.345(10) . ?
C22 C29 1.394(11) . ?
C22 N2 1.302(10) . ?
C23 C24 1.371(12) . ?
C24 C29 1.361(13) . ?
C25 C28 1.384(7) . ?
C26 C27 1.365(10) . ?
C30 C33 1.372(8) . ?
C31 C35 1.380(19) . ?
C31 N3 1.30(3) . ?
C32 C39 1.386(7) . ?
C33 C40 1.375(7) . ?
C34 C38 1.342(18) . ?
C34 N3 1.33(3) . ?
C35 C36 1.347(17) . ?
C36 C38 1.437(16) . ?
C37 S6 1.682(8) . ?
C39 C42 1.372(8) . ?
C40 C41 1.388(7) . ?
C42 C43 1.380(7) . ?
C44 C45 1.42(3) . ?
C44 N4 1.34(5) . ?
C45 C46 1.45(3) . ?
C46 C47 1.36(3) . ?
C47 C48 1.35(3) . ?
C48 N4 1.38(5) . ?
C49 C50 1.388(8) . ?
C50 C51 1.387(8) . ?
C51 C52 1.391(8) . ?
C52 C53 1.395(8) . ?
C54 C55 1.44(4) . ?
C54 N2 1.25(4) . ?
C55 C56 1.31(3) . ?
C56 C57 1.34(3) . ?
C57 C58 1.35(3) . ?
C58 N2 1.47(2) . ?
O1 S4 1.457(4) . ?
O2 S5 1.464(3) . ?
O3 S4 1.446(3) . ?
O4 S5 1.437(4) . ?
O5 S5 1.455(4) . ?
O6 S4 1.439(4) . ?
O7 S6 1.515(12) . ?
O8 S6 1.532(11) . ?
O9 S6 1.409(8) . ?
O10 S6 1.393(14) . ?
O11 S6 1.438(15) . ?
O12 S6 1.39(2) . ?
S2 Ag4 2.572(2) 3_666 ?
S2 Ag5 2.592(4) 3_666 ?
S2 Ag7 2.513(10) 3_666 ?
S2 Ag8 2.646(8) 3_666 ?
S3 Ag6 2.5679(10) 3_666 ?

loop_
_geom_torsion_atom_site_label_1
_geom_torsion_atom_site_label_2
_geom_torsion_atom_site_label_3
_geom_torsion_atom_site_label_4
_geom_torsion
_geom_torsion_site_symmetry_1
_geom_torsion_site_symmetry_2
_geom_torsion_site_symmetry_3
_geom_torsion_site_symmetry_4
_geom_torsion_publ_flag
Ag1 O3 S4 C19 149.9(3) . . . . ?
Ag1 O3 S4 O1 34.7(3) . . . . ?
Ag1 O3 S4 O6 -92.4(3) . . . . ?
Ag2 O2 S5 C14 -110.0(2) . . . . ?
Ag2 O2 S5 O4 133.4(2) . . . . ?
Ag2 O2 S5 O5 4.7(3) . . . . ?
Ag3 O9 S6 C37 131.9(6) . . . . ?
Ag3 O9 S6 O7 6.0(9) . . . . ?
Ag3 O9 S6 O8 -114.3(7) . . . . ?
Ag3 O9 S6 O10 60.1(11) . . . . ?
Ag3 O9 S6 O11 -121.7(10) . . . . ?
Ag3 O9 S6 O12 -19.8(14) . . . . ?
Ag3 O10 S6 C37 178.5(10) . . . . ?
Ag3 O10 S6 O7 71.0(11) . . . . ?
Ag3 O10 S6 O8 -50(2) . . . . ?
Ag3 O10 S6 O9 -60.9(10) . . . . ?
Ag3 O10 S6 O11 -62.9(15) . . . . ?
Ag3 O10 S6 O12 60.9(16) . . . . ?
C1 C2 S3 Ag2 -139.8(3) . . . . ?
C1 C2 S3 Ag3 143.8(3) . . . . ?
C1 C2 S3 Ag5 -53.2(4) . . . . ?
C1 C2 S3 Ag6 53.6(3) . . . 3_666 ?
C1 C2 S3 Ag7 -60.6(7) . . . . ?
C1 C7 C12 C16 0.2(9) . . . . ?
C1 C9 C17 C16 -0.4(9) . . . . ?
C2 C1 C7 C12 -178.7(5) . . . . ?
C2 C1 C9 C17 178.8(5) . . . . ?
C3 C5 C13 C30 179.2(12) . . . . ?
C3 C5 C13 C43 -178.0(9) . . . . ?
C3 C5 C32 C39 178.6(9) . . . . ?
C3 C5 C41 C40 -172.4(11) . . . . ?
C4 C6 S2 Ag1 137.6(3) . . . . ?
C4 C6 S2 Ag3 -148.2(3) . . . . ?
C4 C6 S2 Ag4 -65.1(3) . . . 3_666 ?
C4 C6 S2 Ag5 61.3(3) . . . 3_666 ?
C4 C6 S2 Ag7 54.7(8) . . . 3_666 ?
C4 C6 S2 Ag8 -58.1(6) . . . 3_666 ?
C4 C8 C20 C28 -1.7(13) . . . . ?
C4 C18 C25 C28 -1.7(12) . . . . ?
C4 C49 C50 C51 5(4) . . . . ?
C5 C3 S1 Ag1 -154.3(3) . . . . ?
C5 C3 S1 Ag2 131.4(3) . . . . ?
C5 C3 S1 Ag4 44.7(3) . . . . ?
C5 C3 S1 Ag6 -67.2(3) . . . . ?
C5 C3 S1 Ag8 50.6(5) . . . . ?
C5 C13 C30 C33 -6(2) . . . . ?
C5 C13 C43 C42 6(2) . . . . ?
C5 C32 C39 C42 -3.0(18) . . . . ?
C6 C4 C8 C20 178.6(7) . . . . ?
C6 C4 C18 C25 -176.7(6) . . . . ?
C6 C4 C49 C50 173.8(17) . . . . ?
C6 C4 C53 C52 -177.5(19) . . . . ?
C7 C1 C2 S3 85.5(5) . . . . ?
C7 C1 C9 C17 0.8(8) . . . . ?
C7 C12 C16 C17 0.2(10) . . . . ?
C8 C4 C6 S2 73.5(7) . . . . ?
C8 C4 C18 C25 1.7(12) . . . . ?
C8 C4 C49 C50 172(10) . . . . ?
C8 C4 C53 C52 -5(3) . . . . ?
C8 C20 C28 C25 1.7(11) . . . . ?
C9 C1 C2 S3 -92.5(5) . . . . ?
C9 C1 C7 C12 -0.6(8) . . . . ?
C10 C23 C24 C29 0.7(13) . . . . ?
C11 C21 C26 C27 -0.2(10) . . . . ?
C12 C16 C17 C9 -0.1(10) . . . . ?
C13 C5 C32 C39 13.6(14) . . . . ?
C13 C5 C41 C40 -7.4(17) . . . . ?
C13 C30 C33 C40 -6(2) . . . . ?
C18 C4 C6 S2 -108.1(6) . . . . ?
C18 C4 C8 C20 0.0(12) . . . . ?
C18 C4 C49 C50 -5(3) . . . . ?
C18 C4 C53 C52 11(2) . . . . ?
C18 C25 C28 C20 -0.1(11) . . . . ?
C21 C11 N1 Ag6 -173.2(4) . . . . ?
C21 C11 N1 C15 0.9(8) . . . . ?
C21 C26 C27 C15 0.4(10) . . . . ?
C23 C10 N2 Ag5 -177.4(7) . . . . ?
C23 C10 N2 Ag7 -179.5(8) . . . . ?
C23 C10 N2 C22 -9.9(14) . . . . ?
C23 C10 N2 C54 17(6) . . . . ?
C23 C10 N2 C58 18(2) . . . . ?
C23 C24 C29 C22 -2.5(14) . . . . ?
C27 C15 N1 Ag6 173.3(5) . . . . ?
C27 C15 N1 C11 -0.7(9) . . . . ?
C29 C22 N2 Ag5 175.3(7) . . . . ?
C29 C22 N2 Ag7 175.5(7) . . . . ?
C29 C22 N2 C10 8.0(13) . . . . ?
C29 C22 N2 C54 0(2) . . . . ?
C29 C22 N2 C58 -110(3) . . . . ?
C30 C13 C43 C42 -180(5) . . . . ?
C30 C33 C40 C41 11(2) . . . . ?
C31 C35 C36 C38 1(2) . . . . ?
C32 C5 C13 C30 -16.8(15) . . . . ?
C32 C5 C13 C43 -14.0(12) . . . . ?
C32 C5 C41 C40 117(2) . . . . ?
C32 C39 C42 C43 -5(2) . . . . ?
C33 C40 C41 C5 -3(2) . . . . ?
C35 C31 N3 Ag4 -179.1(14) . . . . ?
C35 C31 N3 C34 13(3) . . . . ?
C35 C36 C38 C34 1(2) . . . . ?
C38 C34 N3 Ag4 -177.6(12) . . . . ?
C38 C34 N3 C31 -9(3) . . . . ?
C39 C42 C43 C13 3(2) . . . . ?
C41 C5 C13 C30 12.9(15) . . . . ?
C41 C5 C13 C43 15.7(13) . . . . ?
C41 C5 C32 C39 -55.8(16) . . . . ?
C43 C13 C30 C33 -13(3) . . . . ?
C44 C45 C46 C47 -4(4) . . . . ?
C45 C44 N4 Ag8 174(2) . . . . ?
C45 C44 N4 C48 12(5) . . . . ?
C45 C46 C47 C48 1(4) . . . . ?
C46 C47 C48 N4 10(4) . . . . ?
C47 C48 N4 Ag8 -178(2) . . . . ?
C47 C48 N4 C44 -15(5) . . . . ?
C49 C4 C6 S2 73(2) . . . . ?
C49 C4 C8 C20 -3(7) . . . . ?
C49 C4 C18 C25 2.5(18) . . . . ?
C49 C4 C53 C52 -2(3) . . . . ?
C49 C50 C51 C52 -8(4) . . . . ?
C50 C51 C52 C53 6(4) . . . . ?
C51 C52 C53 C4 0(3) . . . . ?
C53 C4 C6 S2 -111.8(12) . . . . ?
C53 C4 C8 C20 6(2) . . . . ?
C53 C4 C18 C25 -167(4) . . . . ?
C53 C4 C49 C50 -1(4) . . . . ?
C54 C55 C56 C57 -9(4) . . . . ?
C55 C54 N2 Ag5 -171.5(17) . . . . ?
C55 C54 N2 Ag7 -173(2) . . . . ?
C55 C54 N2 C10 -153(10) . . . . ?
C55 C54 N2 C22 3(4) . . . . ?
C55 C54 N2 C58 28(4) . . . . ?
C55 C56 C57 C58 12(4) . . . . ?
C56 C57 C58 N2 5(4) . . . . ?
C57 C58 N2 Ag5 171.2(19) . . . . ?
C57 C58 N2 Ag7 175.4(19) . . . . ?
C57 C58 N2 C10 -23(3) . . . . ?
C57 C58 N2 C22 54(3) . . . . ?
C57 C58 N2 C54 -23(3) . . . . ?
N1 C11 C21 C26 -0.5(9) . . . . ?
N1 C15 C27 C26 0.1(10) . . . . ?
N2 C10 C23 C24 5.5(14) . . . . ?
N2 C22 C29 C24 -2.0(14) . . . . ?
N2 C54 C55 C56 -13(5) . . . . ?
N3 C31 C35 C36 -9(3) . . . . ?
N3 C34 C38 C36 3(2) . . . . ?
N4 C44 C45 C46 -3(4) . . . . ?
S1 C3 C5 C13 -101.2(5) . . . . ?
S1 C3 C5 C32 93.1(6) . . . . ?
S1 C3 C5 C41 62.6(10) . . . . ?
